data_7053148
loop_
_publ_author_name
'Konarev, Dmitri V.'
'Kuzmin, Alexey V.'
'Khasanov, Salavat S.'
'Ishikawa, Manabu'
'Otsuka, Akihiro'
'Yamochi, Hideki'
'Saito, Gunzi'
'Lyubovskaya, Rimma N.'

_publ_section_title
;
 Structure and magnetic properties of the ionic fullerene salt
 (TMP+)&#x00B7;(C60&#x02D9;&#x2212;)&#x00B7;C6H5CN containing layers of
 monomeric C60&#x02D9;&#x2212; radical anions
;
_journal_issue 8
_journal_name_full 'New Journal of Chemistry'
_journal_page_first 2521
_journal_paper_doi 10.1039/c3nj00189j
_journal_volume 37
_journal_year 2013
_chemical_formula_moiety 'C60, C7 H17 N2, C7 H5 N'
_chemical_formula_sum 'C74 H22 N3'
_chemical_formula_weight 952.95
_chemical_name_systematic
;
?
;
_space_group_IT_number 14
_symmetry_cell_setting monoclinic
_symmetry_space_group_name_Hall '-P 2ybc'
_symmetry_space_group_name_H-M 'P 1 21/c 1'
_atom_sites_solution_hydrogens geom
_atom_sites_solution_primary direct
_atom_sites_solution_secondary difmap
_audit_creation_method
;
CrysAlisPro, Oxford Diffraction Ltd.,
Version 1.171.36.20 (release 27-06-2012 CrysAlis171 .NET)
(compiled Jul 11 2012,15:38:31)
;
_cell_angle_alpha 90.00
_cell_angle_beta 91.960(4)
_cell_angle_gamma 90.00
_cell_formula_units_Z 4
_cell_length_a 10.3941(5)
_cell_length_b 19.4479(10)
_cell_length_c 19.9677(9)
_cell_measurement_reflns_used 21004
_cell_measurement_temperature 119.9(6)
_cell_measurement_theta_max 30.1402
_cell_measurement_theta_min 1.9565
_cell_volume 4034.0(3)
_computing_data_collection
;
CrysAlisPro, Agilent Technologies,
Version 1.171.36.20 (release 27-06-2012 CrysAlis171 .NET)
(compiled Jul 11 2012,15:38:31)
;
_computing_structure_refinement 'SHELXL-97 (Sheldrick, 2008)'
_computing_structure_solution 'SHELXS-97 (Sheldrick, 1990)'
_diffrn_ambient_temperature 119.9(6)
_diffrn_detector_area_resol_mean 10.4752
_diffrn_measured_fraction_theta_full 1.000
_diffrn_measured_fraction_theta_max 0.897
_diffrn_measurement_details
;
1 omega -84.00 -58.00 1.0000 60.0000
omega____ theta____ kappa____ phi______ frames
- -13.5556 179.0000 30.0000 26

2 omega -96.00 -70.00 1.0000 60.0000
omega____ theta____ kappa____ phi______ frames
- -13.5556 179.0000 -120.0000 26

3 omega -20.00 82.00 1.0000 60.0000
omega____ theta____ kappa____ phi______ frames
- 13.5556 77.0000 -150.0000 102

4 omega -5.00 32.00 1.0000 60.0000
omega____ theta____ kappa____ phi______ frames
- 13.5556 77.0000 -30.0000 37

5 omega -5.00 90.00 1.0000 60.0000
omega____ theta____ kappa____ phi______ frames
- 13.5556 37.0000 120.0000 95

6 omega -12.00 74.00 1.0000 60.0000
omega____ theta____ kappa____ phi______ frames
- 13.5556 37.0000 30.0000 86

;
_diffrn_measurement_device_type 'Xcalibur, Ruby, Gemini'
_diffrn_measurement_method '\w scans'
_diffrn_radiation_monochromator graphite
_diffrn_radiation_source 'Enhance (Mo) X-ray Source'
_diffrn_radiation_type 'Mo K\a'
_diffrn_radiation_wavelength 0.7107
_diffrn_reflns_av_R_equivalents 0.0271
_diffrn_reflns_av_sigmaI/netI 0.0221
_diffrn_reflns_limit_h_max 14
_diffrn_reflns_limit_h_min -14
_diffrn_reflns_limit_k_max 25
_diffrn_reflns_limit_k_min -26
_diffrn_reflns_limit_l_max 27
_diffrn_reflns_limit_l_min -26
_diffrn_reflns_number 40488
_diffrn_reflns_theta_full 26.00
_diffrn_reflns_theta_max 30.21
_diffrn_reflns_theta_min 1.96
_exptl_absorpt_coefficient_mu 0.092
_exptl_absorpt_correction_T_max 0.9713
_exptl_absorpt_correction_T_min 0.9548
_exptl_absorpt_correction_type multi-scan
_exptl_absorpt_process_details
;
CrysAlisPro, Agilent Technologies,
Version 1.171.36.20 (release 27-06-2012 CrysAlis171 .NET)
(compiled Jul 11 2012,15:38:31)
Empirical absorption correction using spherical harmonics,
implemented in SCALE3 ABSPACK scaling algorithm.
;
_exptl_crystal_colour black
_exptl_crystal_density_diffrn 1.569
_exptl_crystal_density_method 'not measured'
_exptl_crystal_description block
_exptl_crystal_F_000 1948
_exptl_crystal_size_max 0.54
_exptl_crystal_size_mid 0.42
_exptl_crystal_size_min 0.32
_refine_diff_density_max 0.218
_refine_diff_density_min -0.244
_refine_diff_density_rms 0.042
_refine_ls_extinction_method none
_refine_ls_goodness_of_fit_ref 1.033
_refine_ls_hydrogen_treatment constr
_refine_ls_matrix_type full
_refine_ls_number_parameters 1605
_refine_ls_number_reflns 10757
_refine_ls_number_restraints 6551
_refine_ls_restrained_S_all 0.897
_refine_ls_R_factor_all 0.0587
_refine_ls_R_factor_gt 0.0451
_refine_ls_shift/su_max 0.001
_refine_ls_shift/su_mean 0.000
_refine_ls_structure_factor_coef Fsqd
_refine_ls_weighting_details 'calc w=1/[\s^2^(Fo^2^)+(0.0523P)^2^+1.2716P] where P=(Fo^2^+2Fc^2^)/3'
_refine_ls_weighting_scheme calc
_refine_ls_wR_factor_gt 0.1077
_refine_ls_wR_factor_ref 0.1178
_reflns_number_gt 8652
_reflns_number_total 10757
_reflns_threshold_expression >2\s(I)
_cod_data_source_file c3nj00189j.txt
_cod_data_source_block C60_TMP_BzN_120K
_cod_database_code 7053148

loop_
_symmetry_equiv_pos_as_xyz
'x, y, z'
'-x, y+1/2, -z+1/2'
'-x, -y, -z'
'x, -y-1/2, z-1/2'

loop_
_atom_site_label
_atom_site_type_symbol
_atom_site_fract_x
_atom_site_fract_y
_atom_site_fract_z
_atom_site_U_iso_or_equiv
_atom_site_adp_type
_atom_site_occupancy
_atom_site_symmetry_multiplicity
_atom_site_calc_flag
_atom_site_refinement_flags
_atom_site_disorder_assembly
_atom_site_disorder_group
C301 C 0.83013(15) 0.75195(10) 0.11154(7) 0.0289(7) Uani 0.3723(9) 1 d PDU A 1
C302 C 0.8205(3) 0.68876(15) 0.07251(14) 0.0335(9) Uani 0.3723(9) 1 d PDU A 1
C303 C 0.86345(16) 0.63258(9) 0.11632(6) 0.0346(6) Uani 0.3723(9) 1 d PDU A 1
C304 C 0.89863(17) 0.66131(7) 0.18135(7) 0.0344(6) Uani 0.3723(9) 1 d PDU A 1
C305 C 0.87845(16) 0.73498(8) 0.17840(7) 0.0313(8) Uani 0.3723(9) 1 d PDU A 1
C306 C 0.73734(17) 0.80268(8) 0.10255(7) 0.0309(8) Uani 0.3723(9) 1 d PDU A 1
C307 C 0.68902(14) 0.83880(9) 0.15995(7) 0.0318(8) Uani 0.3723(9) 1 d PDU A 1
C308 C 0.55276(13) 0.85117(9) 0.14751(6) 0.0353(7) Uani 0.3723(9) 1 d PDU A 1
C309 C 0.51786(14) 0.82233(8) 0.08250(7) 0.0345(6) Uani 0.3723(9) 1 d PDU A 1
C310 C 0.63186(12) 0.79276(7) 0.05421(9) 0.0322(6) Uani 0.3723(9) 1 d PDU A 1
C311 C 0.71919(17) 0.67912(6) 0.02738(8) 0.0363(6) Uani 0.3723(9) 1 d PDU A 1
C312 C 0.62279(12) 0.73229(9) 0.01762(8) 0.0357(6) Uani 0.3723(9) 1 d PDU A 1
C313 C 0.49922(15) 0.69878(7) 0.00727(9) 0.0386(7) Uani 0.3723(9) 1 d PDU A 1
C314 C 0.51936(13) 0.62512(8) 0.01016(8) 0.0393(5) Uani 0.3723(9) 1 d PDU A 1
C315 C 0.65564(13) 0.61287(9) 0.02243(8) 0.0397(7) Uani 0.3723(9) 1 d PDU A 1
C316 C 0.80178(17) 0.56941(7) 0.11202(6) 0.0402(5) Uani 0.3723(9) 1 d PDU A 1
C317 C 0.69628(12) 0.55916(7) 0.06371(9) 0.0417(6) Uani 0.3723(9) 1 d PDU A 1
C318 C 0.60236(13) 0.51566(8) 0.09500(7) 0.0403(6) Uani 0.3723(9) 1 d PDU A 1
C319 C 0.65020(12) 0.49843(9) 0.16189(7) 0.0390(5) Uani 0.3723(9) 1 d PDU A 1
C320 C 0.77372(14) 0.53191(7) 0.17247(7) 0.0380(6) Uani 0.3723(9) 1 d PDU A 1
C321 C 0.87167(16) 0.62539(6) 0.23921(6) 0.0356(5) Uani 0.3723(9) 1 d PDU A 1
C322 C 0.80742(13) 0.55942(8) 0.23470(7) 0.0380(6) Uani 0.3723(9) 1 d PDU A 1
C323 C 0.71941(12) 0.55441(8) 0.28920(7) 0.0362(5) Uani 0.3723(9) 1 d PDU A 1
C324 C 0.72879(12) 0.61754(6) 0.32757(9) 0.0371(6) Uani 0.3723(9) 1 d PDU A 1
C325 C 0.82224(14) 0.66134(7) 0.29639(7) 0.0365(6) Uani 0.3723(9) 1 d PDU A 1
C326 C 0.83221(17) 0.76951(6) 0.23334(7) 0.0328(7) Uani 0.3723(9) 1 d PDU A 1
C327 C 0.80277(14) 0.73186(7) 0.29355(7) 0.0372(7) Uani 0.3723(9) 1 d PDU A 1
C328 C 0.68902(12) 0.76168(6) 0.32186(8) 0.0378(5) Uani 0.3723(9) 1 d PDU A 1
C329 C 0.64692(13) 0.81761(9) 0.27852(7) 0.0379(6) Uani 0.3723(9) 1 d PDU A 1
C330 C 0.73499(13) 0.82234(10) 0.22400(7) 0.0349(8) Uani 0.3723(9) 1 d PDU A 1
C331 C 0.28823(14) 0.59286(9) 0.24998(7) 0.0289(7) Uani 0.3723(9) 1 d PDU A 1
C332 C 0.29781(13) 0.65608(6) 0.28823(9) 0.0344(10) Uani 0.3723(9) 1 d PDU A 1
C333 C 0.25567(14) 0.71201(8) 0.24482(6) 0.0346(6) Uani 0.3723(9) 1 d PDU A 1
C334 C 0.21929(17) 0.68369(7) 0.17978(7) 0.0344(6) Uani 0.3723(9) 1 d PDU A 1
C335 C 0.24033(16) 0.61007(8) 0.18304(7) 0.0313(8) Uani 0.3723(9) 1 d PDU A 1
C336 C 0.38103(16) 0.54210(8) 0.25902(7) 0.0309(8) Uani 0.3723(9) 1 d PDU A 1
C337 C 0.42957(14) 0.50608(9) 0.20156(7) 0.0318(8) Uani 0.3723(9) 1 d PDU A 1
C338 C 0.56578(13) 0.49377(9) 0.21400(6) 0.0353(7) Uani 0.3723(9) 1 d PDU A 1
C339 C 0.60101(14) 0.52250(8) 0.27902(7) 0.0345(6) Uani 0.3723(9) 1 d PDU A 1
C340 C 0.48687(11) 0.55208(7) 0.30714(9) 0.0322(6) Uani 0.3723(9) 1 d PDU A 1
C341 C 0.39953(16) 0.66576(6) 0.33406(8) 0.0363(6) Uani 0.3723(9) 1 d PDU A 1
C342 C 0.49586(11) 0.61252(8) 0.34388(8) 0.0357(6) Uani 0.3723(9) 1 d PDU A 1
C343 C 0.61942(14) 0.64603(7) 0.35424(8) 0.0386(7) Uani 0.3723(9) 1 d PDU A 1
C344 C 0.59905(13) 0.71967(7) 0.35126(8) 0.0393(5) Uani 0.3723(9) 1 d PDU A 1
C345 C 0.46282(13) 0.73207(8) 0.33901(8) 0.0397(7) Uani 0.3723(9) 1 d PDU A 1
C346 C 0.31702(17) 0.77531(7) 0.24919(6) 0.0402(5) Uani 0.3723(9) 1 d PDU A 1
C347 C 0.42248(12) 0.78560(7) 0.29747(9) 0.0417(6) Uani 0.3723(9) 1 d PDU A 1
C348 C 0.51644(13) 0.82935(8) 0.26660(7) 0.0403(6) Uani 0.3723(9) 1 d PDU A 1
C349 C 0.46833(12) 0.84624(9) 0.19964(7) 0.0390(5) Uani 0.3723(9) 1 d PDU A 1
C350 C 0.34455(15) 0.81305(7) 0.18882(7) 0.0380(6) Uani 0.3723(9) 1 d PDU A 1
C351 C 0.24660(16) 0.71959(6) 0.12192(6) 0.0356(5) Uani 0.3723(9) 1 d PDU A 1
C352 C 0.31106(13) 0.78554(8) 0.12652(6) 0.0380(6) Uani 0.3723(9) 1 d PDU A 1
C353 C 0.39938(12) 0.79048(8) 0.07218(7) 0.0362(5) Uani 0.3723(9) 1 d PDU A 1
C354 C 0.38990(12) 0.72732(6) 0.03397(9) 0.0371(6) Uani 0.3723(9) 1 d PDU A 1
C355 C 0.29588(14) 0.68354(7) 0.06471(7) 0.0365(6) Uani 0.3723(9) 1 d PDU A 1
C356 C 0.28650(17) 0.57544(6) 0.12806(7) 0.0328(7) Uani 0.3723(9) 1 d PDU A 1
C357 C 0.31537(14) 0.61299(7) 0.06769(7) 0.0372(7) Uani 0.3723(9) 1 d PDU A 1
C358 C 0.42947(12) 0.58318(6) 0.03974(8) 0.0378(5) Uani 0.3723(9) 1 d PDU A 1
C359 C 0.47185(13) 0.52722(9) 0.08302(7) 0.0379(6) Uani 0.3723(9) 1 d PDU A 1
C360 C 0.38371(13) 0.52257(10) 0.13749(7) 0.0349(8) Uani 0.3723(9) 1 d PDU A 1
C401 C 0.77236(18) 0.54755(9) 0.24384(7) 0.0329(6) Uani 0.4274(9) 1 d PDU B 2
C403 C 0.6481(2) 0.51669(12) 0.25721(14) 0.0300(6) Uani 0.4274(9) 1 d PDU B 2
C402 C 0.59597(14) 0.55335(8) 0.31398(9) 0.0290(6) Uani 0.4274(9) 1 d PDU B 2
C404 C 0.68721(14) 0.60617(7) 0.33481(10) 0.0312(6) Uani 0.4274(9) 1 d PDU B 2
C405 C 0.79619(18) 0.60242(8) 0.29165(8) 0.0319(6) Uani 0.4274(9) 1 d PDU B 2
C406 C 0.81039(17) 0.55508(8) 0.17837(8) 0.0342(6) Uani 0.4274(9) 1 d PDU B 2
C407 C 0.87463(18) 0.61736(7) 0.15776(7) 0.0327(5) Uani 0.4274(9) 1 d PDU B 2
C408 C 0.83007(16) 0.63323(8) 0.08992(8) 0.0315(6) Uani 0.4274(9) 1 d PDU B 2
C409 C 0.73821(15) 0.58070(8) 0.06921(9) 0.0353(6) Uani 0.4274(9) 1 d PDU B 2
C410 C 0.72650(15) 0.53192(10) 0.12352(7) 0.0359(6) Uani 0.4274(9) 1 d PDU B 2
C411 C 0.56794(15) 0.49576(12) 0.20488(8) 0.0321(7) Uani 0.4274(9) 1 d PDU B 2
C412 C 0.60793(15) 0.50322(10) 0.13649(8) 0.0328(6) Uani 0.4274(9) 1 d PDU B 2
C413 C 0.49535(14) 0.52174(10) 0.09567(9) 0.0375(7) Uani 0.4274(9) 1 d PDU B 2
C414 C 0.38607(18) 0.52531(10) 0.13868(8) 0.0362(9) Uani 0.4274(9) 1 d PDU B 2
C415 C 0.43085(17) 0.50920(11) 0.20638(8) 0.0322(8) Uani 0.4274(9) 1 d PDU B 2
C416 C 0.46502(15) 0.56681(9) 0.31508(10) 0.0300(6) Uani 0.4274(9) 1 d PDU B 2
C417 C 0.38042(16) 0.54360(10) 0.26044(8) 0.0290(8) Uani 0.4274(9) 1 d PDU B 2
C418 C 0.2836(2) 0.59636(8) 0.24903(8) 0.0303(8) Uani 0.4274(9) 1 d PDU B 2
C419 C 0.30731(18) 0.65132(8) 0.29685(9) 0.0313(8) Uani 0.4274(9) 1 d PDU B 2
C420 C 0.42008(13) 0.63310(7) 0.33772(9) 0.0283(5) Uani 0.4274(9) 1 d PDU B 2
C421 C 0.64408(13) 0.66961(7) 0.35650(9) 0.0304(6) Uani 0.4274(9) 1 d PDU B 2
C422 C 0.50743(13) 0.68354(7) 0.35786(8) 0.0323(5) Uani 0.4274(9) 1 d PDU B 2
C423 C 0.48631(14) 0.75442(8) 0.33805(9) 0.0359(7) Uani 0.4274(9) 1 d PDU B 2
C424 C 0.61024(13) 0.78463(8) 0.32456(8) 0.0341(5) Uani 0.4274(9) 1 d PDU B 2
C425 C 0.70729(15) 0.73200(7) 0.33557(9) 0.0303(6) Uani 0.4274(9) 1 d PDU B 2
C426 C 0.85747(16) 0.66201(7) 0.27209(8) 0.0286(5) Uani 0.4274(9) 1 d PDU B 2
C427 C 0.81173(15) 0.72835(7) 0.29426(8) 0.0287(7) Uani 0.4274(9) 1 d PDU B 2
C428 C 0.82347(16) 0.77718(8) 0.24000(7) 0.0297(6) Uani 0.4274(9) 1 d PDU B 2
C429 C 0.87621(19) 0.74084(8) 0.18389(8) 0.0289(7) Uani 0.4274(9) 1 d PDU B 2
C430 C 0.8972(2) 0.66993(7) 0.20368(7) 0.0294(6) Uani 0.4274(9) 1 d PDU B 2
C431 C 0.34415(17) 0.80493(9) 0.12386(7) 0.0372(7) Uani 0.4274(9) 1 d PDU B 2
C432 C 0.46805(14) 0.83505(10) 0.11021(8) 0.0333(6) Uani 0.4274(9) 1 d PDU B 2
C433 C 0.52024(15) 0.79872(9) 0.05387(9) 0.0332(6) Uani 0.4274(9) 1 d PDU B 2
C434 C 0.42888(14) 0.74624(8) 0.03232(11) 0.0366(7) Uani 0.4274(9) 1 d PDU B 2
C435 C 0.32035(18) 0.75012(8) 0.07587(8) 0.0376(6) Uani 0.4274(9) 1 d PDU B 2
C436 C 0.30623(16) 0.79756(9) 0.18941(7) 0.0370(6) Uani 0.4274(9) 1 d PDU B 2
C437 C 0.24222(18) 0.73522(7) 0.21007(7) 0.0363(6) Uani 0.4274(9) 1 d PDU B 2
C438 C 0.28716(16) 0.71915(8) 0.27774(8) 0.0353(6) Uani 0.4274(9) 1 d PDU B 2
C439 C 0.37865(14) 0.77176(8) 0.29870(9) 0.0377(7) Uani 0.4274(9) 1 d PDU B 2
C440 C 0.39012(15) 0.82048(10) 0.24434(7) 0.0376(6) Uani 0.4274(9) 1 d PDU B 2
C441 C 0.54856(15) 0.85664(11) 0.16291(8) 0.0325(7) Uani 0.4274(9) 1 d PDU B 2
C442 C 0.50864(15) 0.84929(10) 0.23135(7) 0.0332(7) Uani 0.4274(9) 1 d PDU B 2
C443 C 0.62120(13) 0.83110(10) 0.27234(9) 0.0328(6) Uani 0.4274(9) 1 d PDU B 2
C444 C 0.73012(17) 0.82728(9) 0.22912(7) 0.0302(7) Uani 0.4274(9) 1 d PDU B 2
C445 C 0.68565(16) 0.84333(10) 0.16136(8) 0.0320(9) Uani 0.4274(9) 1 d PDU B 2
C446 C 0.65131(15) 0.78525(9) 0.05287(9) 0.0309(7) Uani 0.4274(9) 1 d PDU B 2
C447 C 0.73562(16) 0.80827(10) 0.10764(8) 0.0284(9) Uani 0.4274(9) 1 d PDU B 2
C448 C 0.8333(2) 0.75601(8) 0.11897(8) 0.0295(8) Uani 0.4274(9) 1 d PDU B 2
C449 C 0.80902(19) 0.70113(8) 0.07111(9) 0.0310(8) Uani 0.4274(9) 1 d PDU B 2
C450 C 0.69663(14) 0.71921(7) 0.02986(9) 0.0301(6) Uani 0.4274(9) 1 d PDU B 2
C451 C 0.47218(14) 0.68274(8) 0.01075(10) 0.0367(7) Uani 0.4274(9) 1 d PDU B 2
C452 C 0.60904(14) 0.66882(7) 0.00971(8) 0.0364(5) Uani 0.4274(9) 1 d PDU B 2
C453 C 0.63037(15) 0.59809(8) 0.02989(10) 0.0383(7) Uani 0.4274(9) 1 d PDU B 2
C454 C 0.50641(13) 0.56829(9) 0.04359(8) 0.0381(6) Uani 0.4274(9) 1 d PDU B 2
C455 C 0.40881(16) 0.62041(7) 0.03187(9) 0.0369(6) Uani 0.4274(9) 1 d PDU B 2
C456 C 0.25909(17) 0.69047(8) 0.09566(8) 0.0368(6) Uani 0.4274(9) 1 d PDU B 2
C457 C 0.30442(16) 0.62413(8) 0.07326(8) 0.0375(7) Uani 0.4274(9) 1 d PDU B 2
C458 C 0.29289(17) 0.57554(9) 0.12777(7) 0.0351(8) Uani 0.4274(9) 1 d PDU B 2
C459 C 0.24065(19) 0.61177(8) 0.18413(8) 0.0319(8) Uani 0.4274(9) 1 d PDU B 2
C460 C 0.2199(2) 0.68263(8) 0.16419(7) 0.0357(7) Uani 0.4274(9) 1 d PDU B 2
C501 C 0.7487(2) 0.68583(12) 0.03483(13) 0.0299(10) Uani 0.2005(8) 1 d PDU C 3
C502 C 0.7203(3) 0.61260(16) 0.03834(15) 0.0327(10) Uani 0.2005(8) 1 d PDU C 3
C503 C 0.8008(2) 0.58392(12) 0.09275(11) 0.0344(11) Uani 0.2005(8) 1 d PDU C 3
C504 C 0.8771(3) 0.63921(11) 0.12229(11) 0.0321(11) Uani 0.2005(8) 1 d PDU C 3
C505 C 0.8451(2) 0.70205(12) 0.08649(11) 0.0291(13) Uani 0.2005(8) 1 d PDU C 3
C506 C 0.6504(2) 0.73215(12) 0.02000(13) 0.0331(12) Uani 0.2005(8) 1 d PDU C 3
C507 C 0.6443(2) 0.79684(13) 0.05576(12) 0.0326(13) Uani 0.2005(8) 1 d PDU C 3
C508 C 0.5100(2) 0.81240(14) 0.06589(12) 0.0331(12) Uani 0.2005(8) 1 d PDU C 3
C509 C 0.4340(2) 0.75689(12) 0.03662(13) 0.0357(13) Uani 0.2005(8) 1 d PDU C 3
C510 C 0.5203(2) 0.70744(12) 0.00761(13) 0.0347(11) Uani 0.2005(8) 1 d PDU C 3
C511 C 0.5962(2) 0.58947(12) 0.02758(13) 0.0348(12) Uani 0.2005(8) 1 d PDU C 3
C512 C 0.4937(2) 0.63777(12) 0.01156(13) 0.0382(11) Uani 0.2005(8) 1 d PDU C 3
C513 C 0.3795(2) 0.61421(12) 0.04431(13) 0.0372(12) Uani 0.2005(8) 1 d PDU C 3
C514 C 0.4113(2) 0.55134(12) 0.08011(11) 0.0368(10) Uani 0.2005(8) 1 d PDU C 3
C515 C 0.5455(2) 0.53590(13) 0.06972(11) 0.0343(10) Uani 0.2005(8) 1 d PDU C 3
C516 C 0.7517(2) 0.53324(13) 0.13353(12) 0.0338(11) Uani 0.2005(8) 1 d PDU C 3
C517 C 0.6216(2) 0.50817(13) 0.12136(12) 0.0337(13) Uani 0.2005(8) 1 d PDU C 3
C518 C 0.5672(2) 0.49528(14) 0.18603(11) 0.0301(11) Uani 0.2005(8) 1 d PDU C 3
C519 C 0.6634(2) 0.51147(13) 0.23781(12) 0.0350(13) Uani 0.2005(8) 1 d PDU C 3
C520 C 0.7776(2) 0.53524(11) 0.20522(11) 0.0321(11) Uani 0.2005(8) 1 d PDU C 3
C521 C 0.9019(2) 0.64107(11) 0.19096(10) 0.0330(12) Uani 0.2005(8) 1 d PDU C 3
C522 C 0.8509(2) 0.58804(12) 0.23342(10) 0.0314(10) Uani 0.2005(8) 1 d PDU C 3
C523 C 0.8130(2) 0.61960(11) 0.29541(12) 0.0337(11) Uani 0.2005(8) 1 d PDU C 3
C524 C 0.8408(2) 0.69245(11) 0.29155(11) 0.0289(11) Uani 0.2005(8) 1 d PDU C 3
C525 C 0.8950(2) 0.70557(11) 0.22690(10) 0.0311(9) Uani 0.2005(8) 1 d PDU C 3
C526 C 0.8395(2) 0.76388(12) 0.12074(11) 0.0282(13) Uani 0.2005(8) 1 d PDU C 3
C527 C 0.8642(2) 0.76571(11) 0.19259(11) 0.0313(11) Uani 0.2005(8) 1 d PDU C 3
C528 C 0.7781(2) 0.81524(12) 0.22151(11) 0.0339(12) Uani 0.2005(8) 1 d PDU C 3
C529 C 0.6989(2) 0.84396(14) 0.16734(11) 0.0296(13) Uani 0.2005(8) 1 d PDU C 3
C530 C 0.7366(2) 0.81224(13) 0.10534(12) 0.0276(14) Uani 0.2005(8) 1 d PDU C 3
C531 C 0.3883(2) 0.66811(11) 0.32842(13) 0.0332(11) Uani 0.2005(8) 1 d PDU C 3
C532 C 0.4159(2) 0.74101(11) 0.32438(12) 0.0355(11) Uani 0.2005(8) 1 d PDU C 3
C533 C 0.3365(2) 0.76950(12) 0.27016(11) 0.0365(11) Uani 0.2005(8) 1 d PDU C 3
C534 C 0.2589(3) 0.71464(12) 0.24075(11) 0.0375(13) Uani 0.2005(8) 1 d PDU C 3
C535 C 0.2919(2) 0.65194(13) 0.27667(12) 0.0348(13) Uani 0.2005(8) 1 d PDU C 3
C536 C 0.4867(2) 0.62179(11) 0.34341(13) 0.0302(11) Uani 0.2005(8) 1 d PDU C 3
C537 C 0.4928(2) 0.55711(12) 0.30754(12) 0.0301(13) Uani 0.2005(8) 1 d PDU C 3
C538 C 0.6270(2) 0.54168(13) 0.29717(11) 0.0294(12) Uani 0.2005(8) 1 d PDU C 3
C539 C 0.7033(2) 0.59706(11) 0.32647(12) 0.0340(12) Uani 0.2005(8) 1 d PDU C 3
C540 C 0.6169(2) 0.64642(11) 0.35545(13) 0.0342(13) Uani 0.2005(8) 1 d PDU C 3
C541 C 0.5408(2) 0.76450(11) 0.33568(13) 0.0354(12) Uani 0.2005(8) 1 d PDU C 3
C542 C 0.6434(2) 0.71615(11) 0.35165(12) 0.0355(11) Uani 0.2005(8) 1 d PDU C 3
C543 C 0.7577(2) 0.73972(11) 0.31905(12) 0.0308(12) Uani 0.2005(8) 1 d PDU C 3
C544 C 0.7256(2) 0.80251(11) 0.28322(11) 0.0340(9) Uani 0.2005(8) 1 d PDU C 3
C545 C 0.5914(2) 0.81813(13) 0.29358(11) 0.0344(12) Uani 0.2005(8) 1 d PDU C 3
C546 C 0.3855(2) 0.82031(13) 0.22944(12) 0.0375(11) Uani 0.2005(8) 1 d PDU C 3
C547 C 0.5155(2) 0.84530(13) 0.24160(12) 0.0336(13) Uani 0.2005(8) 1 d PDU C 3
C548 C 0.5703(2) 0.85866(14) 0.17713(11) 0.0317(12) Uani 0.2005(8) 1 d PDU C 3
C549 C 0.4738(2) 0.84224(13) 0.12551(12) 0.0352(12) Uani 0.2005(8) 1 d PDU C 3
C550 C 0.3590(2) 0.81877(12) 0.15780(11) 0.0382(12) Uani 0.2005(8) 1 d PDU C 3
C551 C 0.2345(2) 0.71280(12) 0.17200(11) 0.0349(12) Uani 0.2005(8) 1 d PDU C 3
C552 C 0.2859(2) 0.76584(12) 0.12957(11) 0.0363(11) Uani 0.2005(8) 1 d PDU C 3
C553 C 0.3243(2) 0.73430(12) 0.06766(12) 0.0397(12) Uani 0.2005(8) 1 d PDU C 3
C554 C 0.2965(2) 0.66152(12) 0.07179(12) 0.0363(12) Uani 0.2005(8) 1 d PDU C 3
C555 C 0.2415(2) 0.64821(12) 0.13617(11) 0.0359(10) Uani 0.2005(8) 1 d PDU C 3
C556 C 0.2976(2) 0.58999(13) 0.24244(12) 0.0348(13) Uani 0.2005(8) 1 d PDU C 3
C557 C 0.2723(2) 0.58812(12) 0.17062(11) 0.0320(11) Uani 0.2005(8) 1 d PDU C 3
C558 C 0.3590(2) 0.53868(12) 0.14191(12) 0.0345(12) Uani 0.2005(8) 1 d PDU C 3
C559 C 0.4385(2) 0.50998(14) 0.19597(11) 0.0333(13) Uani 0.2005(8) 1 d PDU C 3
C560 C 0.4006(2) 0.54169(13) 0.25791(12) 0.0312(12) Uani 0.2005(8) 1 d PDU C 3
N101 N 0.95102(7) 0.13479(4) 0.03849(4) 0.02114(16) Uani 1 1 d . . .
N102 N 0.79914(7) 0.01053(4) 0.01186(4) 0.02402(17) Uani 1 1 d . . .
C104 C 0.94835(9) 0.07440(5) 0.08624(4) 0.02483(19) Uani 1 1 d . . .
H3A H 1.0203 0.0429 0.0767 0.030 Uiso 1 1 calc R . .
H3B H 0.9611 0.0913 0.1328 0.030 Uiso 1 1 calc R . .
C101 C 0.91782(9) 0.10896(5) -0.03133(4) 0.02411(19) Uani 1 1 d . . .
H6A H 0.9103 0.1486 -0.0624 0.029 Uiso 1 1 calc R . .
H6B H 0.9883 0.0791 -0.0465 0.029 Uiso 1 1 calc R . .
C106 C 1.08391(10) 0.16382(6) 0.03845(5) 0.0330(2) Uani 1 1 d . . .
H9A H 1.1443 0.1281 0.0250 0.049 Uiso 1 1 calc R . .
H9B H 1.1084 0.1802 0.0835 0.049 Uiso 1 1 calc R . .
H9C H 1.0864 0.2022 0.0068 0.049 Uiso 1 1 calc R . .
C103 C 0.82344(9) 0.03539(5) 0.08035(5) 0.02563(19) Uani 1 1 d . . .
H13A H 0.8266 -0.0042 0.1116 0.031 Uiso 1 1 calc R . .
H13B H 0.7519 0.0657 0.0932 0.031 Uiso 1 1 calc R . .
C102 C 0.79353(9) 0.06904(5) -0.03406(5) 0.0270(2) Uani 1 1 d . . .
H14A H 0.7219 0.0997 -0.0221 0.032 Uiso 1 1 calc R . .
H14B H 0.7762 0.0523 -0.0803 0.032 Uiso 1 1 calc R . .
C105 C 0.86232(11) 0.19083(5) 0.05916(5) 0.0313(2) Uani 1 1 d . . .
H24A H 0.7741 0.1731 0.0599 0.047 Uiso 1 1 calc R . .
H24B H 0.8660 0.2289 0.0272 0.047 Uiso 1 1 calc R . .
H24C H 0.8887 0.2072 0.1040 0.047 Uiso 1 1 calc R . .
C107 C 0.67637(10) -0.02612(6) 0.00867(6) 0.0366(2) Uani 1 1 d . . .
H43A H 0.6594 -0.0430 -0.0370 0.055 Uiso 1 1 calc R . .
H43B H 0.6072 0.0052 0.0211 0.055 Uiso 1 1 calc R . .
H43C H 0.6802 -0.0651 0.0398 0.055 Uiso 1 1 calc R . .
N103 N 0.01481(10) 0.92794(6) 0.17839(5) 0.0436(2) Uani 1 1 d . . .
C108 C 0.01496(9) 0.90949(5) 0.30670(4) 0.02173(18) Uani 1 1 d . . .
C114 C 0.01386(10) 0.91888(5) 0.23499(5) 0.0286(2) Uani 1 1 d . . .
C113 C 0.12142(10) 0.88075(5) 0.33920(5) 0.0288(2) Uani 1 1 d . . .
H15 H 0.1914 0.8646 0.3142 0.035 Uiso 1 1 calc R . .
C112 C 0.12571(11) 0.87549(6) 0.40828(6) 0.0341(2) Uani 1 1 d . . .
H32 H 0.1986 0.8555 0.4307 0.041 Uiso 1 1 calc R . .
C109 C -0.08766(10) 0.93255(7) 0.34288(6) 0.0378(3) Uani 1 1 d . . .
H38 H -0.1613 0.9518 0.3205 0.045 Uiso 1 1 calc R . .
C111 C 0.02459(13) 0.89909(7) 0.44465(6) 0.0453(3) Uani 1 1 d . . .
H40 H 0.0281 0.8959 0.4922 0.054 Uiso 1 1 calc R . .
C110 C -0.08184(13) 0.92734(9) 0.41199(6) 0.0551(4) Uani 1 1 d . . .
H41 H -0.1517 0.9433 0.4372 0.066 Uiso 1 1 calc R . .

loop_
_atom_site_aniso_label
_atom_site_aniso_U_11
_atom_site_aniso_U_22
_atom_site_aniso_U_33
_atom_site_aniso_U_23
_atom_site_aniso_U_13
_atom_site_aniso_U_12
C301 0.0207(13) 0.0355(14) 0.0309(12) 0.0129(12) 0.0071(12) -0.0062(13)
C302 0.0281(17) 0.0414(17) 0.0323(18) 0.0014(15) 0.0166(15) 0.0030(15)
C303 0.0218(11) 0.0417(12) 0.0413(13) 0.0021(12) 0.0159(11) 0.0090(10)
C304 0.0128(10) 0.0405(13) 0.0502(13) 0.0110(11) 0.0067(9) 0.0040(10)
C305 0.0154(14) 0.0380(14) 0.0405(14) 0.0081(13) 0.0019(13) -0.0084(13)
C306 0.0309(14) 0.0273(14) 0.0350(14) 0.0122(13) 0.0093(13) -0.0086(13)
C307 0.0339(14) 0.0167(13) 0.0447(15) 0.0054(13) 0.0011(14) -0.0086(13)
C308 0.0394(13) 0.0135(11) 0.0529(13) 0.0113(10) 0.0032(11) 0.0025(11)
C309 0.0336(11) 0.0250(11) 0.0447(13) 0.0207(10) -0.0013(10) 0.0019(9)
C310 0.0340(12) 0.0315(12) 0.0310(12) 0.0198(11) 0.0009(11) -0.0056(11)
C311 0.0408(12) 0.0490(13) 0.0201(10) -0.0003(10) 0.0163(9) -0.0037(11)
C312 0.0399(11) 0.0503(12) 0.0171(10) 0.0150(10) 0.0047(9) -0.0069(10)
C313 0.0445(13) 0.0550(14) 0.0157(12) 0.0092(11) -0.0054(11) -0.0114(13)
C314 0.0516(12) 0.0510(12) 0.0154(9) -0.0082(9) 0.0013(8) -0.0109(10)
C315 0.0478(14) 0.0503(14) 0.0221(10) -0.0136(10) 0.0172(10) -0.0051(12)
C316 0.0348(10) 0.0341(11) 0.0527(12) -0.0067(10) 0.0179(10) 0.0150(9)
C317 0.0485(13) 0.0369(11) 0.0409(11) -0.0204(9) 0.0188(10) 0.0067(10)
C318 0.0529(13) 0.0212(10) 0.0475(14) -0.0172(10) 0.0095(11) 0.0035(10)
C319 0.0456(12) 0.0150(8) 0.0565(13) -0.0040(9) 0.0049(11) 0.0106(8)
C320 0.0327(12) 0.0230(11) 0.0588(15) 0.0035(11) 0.0093(11) 0.0161(10)
C321 0.0170(8) 0.0406(12) 0.0487(12) 0.0173(10) -0.0061(8) 0.0038(8)
C322 0.0250(12) 0.0289(13) 0.0598(14) 0.0158(11) -0.0036(11) 0.0105(10)
C323 0.0300(9) 0.0338(10) 0.0442(10) 0.0228(8) -0.0074(8) 0.0042(8)
C324 0.0329(12) 0.0495(13) 0.0280(10) 0.0174(10) -0.0126(9) -0.0064(10)
C325 0.0246(10) 0.0483(13) 0.0355(11) 0.0139(11) -0.0151(9) -0.0054(10)
C326 0.0257(13) 0.0347(13) 0.0372(13) 0.0050(12) -0.0089(12) -0.0130(12)
C327 0.0380(14) 0.0440(13) 0.0285(14) -0.0020(12) -0.0142(13) -0.0139(13)
C328 0.0494(12) 0.0389(12) 0.0244(9) -0.0119(9) -0.0082(10) -0.0118(11)
C329 0.0498(13) 0.0271(12) 0.0368(12) -0.0169(10) 0.0008(11) -0.0107(11)
C330 0.0380(15) 0.0238(14) 0.0426(15) -0.0052(13) -0.0017(14) -0.0161(13)
C331 0.0207(13) 0.0355(14) 0.0309(12) 0.0129(12) 0.0071(12) -0.0062(13)
C332 0.0264(19) 0.048(2) 0.0302(16) 0.0004(17) 0.0177(16) -0.0009(18)
C333 0.0218(11) 0.0417(12) 0.0413(13) 0.0021(12) 0.0159(11) 0.0090(10)
C334 0.0128(10) 0.0405(13) 0.0502(13) 0.0110(11) 0.0067(9) 0.0040(10)
C335 0.0154(14) 0.0380(14) 0.0405(14) 0.0081(13) 0.0019(13) -0.0084(13)
C336 0.0309(14) 0.0273(14) 0.0350(14) 0.0122(13) 0.0093(13) -0.0086(13)
C337 0.0339(14) 0.0167(13) 0.0447(15) 0.0054(13) 0.0011(14) -0.0086(13)
C338 0.0394(13) 0.0135(11) 0.0529(13) 0.0113(10) 0.0032(11) 0.0025(11)
C339 0.0336(11) 0.0250(11) 0.0447(13) 0.0207(10) -0.0013(10) 0.0019(9)
C340 0.0340(12) 0.0315(12) 0.0310(12) 0.0198(11) 0.0009(11) -0.0056(11)
C341 0.0408(12) 0.0490(13) 0.0201(10) -0.0003(10) 0.0163(9) -0.0037(11)
C342 0.0399(11) 0.0503(12) 0.0171(10) 0.0150(10) 0.0047(9) -0.0069(10)
C343 0.0445(13) 0.0550(14) 0.0157(12) 0.0092(11) -0.0054(11) -0.0114(13)
C344 0.0516(12) 0.0510(12) 0.0154(9) -0.0082(9) 0.0013(8) -0.0109(10)
C345 0.0478(14) 0.0503(14) 0.0221(10) -0.0136(10) 0.0172(10) -0.0051(12)
C346 0.0348(10) 0.0341(11) 0.0527(12) -0.0067(10) 0.0179(10) 0.0150(9)
C347 0.0485(13) 0.0369(11) 0.0409(11) -0.0204(9) 0.0188(10) 0.0067(10)
C348 0.0529(13) 0.0212(10) 0.0475(14) -0.0172(10) 0.0095(11) 0.0035(10)
C349 0.0456(12) 0.0150(8) 0.0565(13) -0.0040(9) 0.0049(11) 0.0106(8)
C350 0.0327(12) 0.0230(11) 0.0588(15) 0.0035(11) 0.0093(11) 0.0161(10)
C351 0.0170(8) 0.0406(12) 0.0487(12) 0.0173(10) -0.0061(8) 0.0038(8)
C352 0.0250(12) 0.0289(13) 0.0598(14) 0.0158(11) -0.0036(11) 0.0105(10)
C353 0.0300(9) 0.0338(10) 0.0442(10) 0.0228(8) -0.0074(8) 0.0042(8)
C354 0.0329(12) 0.0495(13) 0.0280(10) 0.0174(10) -0.0126(9) -0.0064(10)
C355 0.0246(10) 0.0483(13) 0.0355(11) 0.0139(11) -0.0151(9) -0.0054(10)
C356 0.0257(13) 0.0347(13) 0.0372(13) 0.0050(12) -0.0089(12) -0.0130(12)
C357 0.0380(14) 0.0440(13) 0.0285(14) -0.0020(12) -0.0142(13) -0.0139(13)
C358 0.0494(12) 0.0389(12) 0.0244(9) -0.0119(9) -0.0082(10) -0.0118(11)
C359 0.0498(13) 0.0271(12) 0.0368(12) -0.0169(10) 0.0008(11) -0.0107(11)
C360 0.0380(15) 0.0238(14) 0.0426(15) -0.0052(13) -0.0017(14) -0.0161(13)
C401 0.0301(13) 0.0217(12) 0.0467(14) 0.0075(11) -0.0023(12) 0.0122(10)
C403 0.0367(14) 0.0157(11) 0.0379(14) 0.0108(10) 0.0048(11) 0.0078(10)
C402 0.0331(13) 0.0263(12) 0.0277(12) 0.0150(9) 0.0022(10) 0.0015(10)
C404 0.0326(13) 0.0360(14) 0.0245(12) 0.0132(11) -0.0093(11) -0.0017(12)
C405 0.0280(12) 0.0334(12) 0.0334(12) 0.0118(10) -0.0128(11) 0.0037(10)
C406 0.0278(12) 0.0215(13) 0.0539(15) -0.0010(11) 0.0085(11) 0.0125(10)
C407 0.0197(10) 0.0373(13) 0.0418(14) 0.0045(11) 0.0111(10) 0.0114(10)
C408 0.0274(12) 0.0364(13) 0.0319(13) -0.0022(11) 0.0175(10) 0.0073(11)
C409 0.0425(15) 0.0307(13) 0.0338(13) -0.0148(11) 0.0187(12) 0.0027(12)
C410 0.0442(14) 0.0198(12) 0.0446(13) -0.0094(11) 0.0152(12) 0.0105(11)
C411 0.0415(16) 0.0115(14) 0.0437(14) 0.0023(11) 0.0053(13) -0.0007(13)
C412 0.0472(15) 0.0143(12) 0.0370(14) -0.0072(10) 0.0041(12) 0.0022(11)
C413 0.0558(17) 0.0245(13) 0.0322(13) -0.0130(10) 0.0006(12) -0.0092(12)
C414 0.0400(17) 0.0278(16) 0.0404(17) -0.0064(15) -0.0044(15) -0.0150(15)
C415 0.0360(16) 0.0189(15) 0.0416(15) 0.0052(13) -0.0011(14) -0.0128(14)
C416 0.0317(12) 0.0332(14) 0.0255(12) 0.0114(11) 0.0082(10) -0.0046(11)
C417 0.0260(14) 0.0298(16) 0.0314(15) 0.0095(14) 0.0015(13) -0.0141(14)
C418 0.0170(13) 0.0407(16) 0.0336(15) 0.0084(14) 0.0078(13) -0.0075(13)
C419 0.0260(15) 0.0400(16) 0.0290(15) 0.0076(13) 0.0174(13) 0.0003(14)
C420 0.0313(13) 0.0355(13) 0.0189(10) 0.0082(10) 0.0115(10) 0.0011(11)
C421 0.0382(13) 0.0393(15) 0.0133(10) 0.0026(10) -0.0039(9) -0.0062(12)
C422 0.0408(12) 0.0422(12) 0.0143(9) -0.0030(9) 0.0082(9) -0.0009(10)
C423 0.0502(18) 0.0347(15) 0.0236(12) -0.0117(11) 0.0152(13) 0.0014(14)
C424 0.0513(15) 0.0271(12) 0.0240(11) -0.0130(9) -0.0006(11) -0.0001(11)
C425 0.0373(15) 0.0322(13) 0.0206(12) -0.0052(10) -0.0089(11) -0.0029(12)
C426 0.0180(10) 0.0348(13) 0.0322(13) 0.0040(11) -0.0100(10) 0.0011(10)
C427 0.0219(13) 0.0343(15) 0.0290(14) 0.0013(13) -0.0110(12) -0.0078(12)
C428 0.0268(13) 0.0287(13) 0.0332(13) -0.0006(11) -0.0044(12) -0.0137(12)
C429 0.0155(14) 0.0292(15) 0.0420(15) 0.0101(13) -0.0003(13) -0.0061(13)
C430 0.0142(10) 0.0339(15) 0.0402(14) 0.0065(12) 0.0012(10) 0.0027(11)
C431 0.0282(13) 0.0328(14) 0.0501(15) 0.0163(12) -0.0067(12) 0.0118(11)
C432 0.0367(14) 0.0256(13) 0.0376(13) 0.0163(11) 0.0037(11) 0.0106(12)
C433 0.0375(14) 0.0345(14) 0.0272(12) 0.0169(11) -0.0024(11) 0.0004(11)
C434 0.0325(15) 0.0490(16) 0.0274(14) 0.0188(13) -0.0116(13) -0.0085(13)
C435 0.0264(12) 0.0472(14) 0.0383(13) 0.0192(12) -0.0114(11) 0.0033(11)
C436 0.0233(12) 0.0307(13) 0.0572(15) 0.0087(12) 0.0059(11) 0.0152(10)
C437 0.0171(10) 0.0458(15) 0.0466(15) 0.0109(12) 0.0084(11) 0.0132(10)
C438 0.0253(12) 0.0446(14) 0.0372(13) 0.0048(12) 0.0179(11) 0.0130(10)
C439 0.0392(15) 0.0353(14) 0.0398(15) -0.0073(12) 0.0209(12) 0.0141(12)
C440 0.0394(14) 0.0261(13) 0.0483(14) -0.0038(11) 0.0145(12) 0.0166(12)
C441 0.0383(14) 0.0146(13) 0.0446(14) 0.0042(11) 0.0021(13) 0.0063(12)
C442 0.0454(16) 0.0159(13) 0.0386(14) -0.0053(11) 0.0041(13) 0.0114(12)
C443 0.0474(15) 0.0163(11) 0.0346(14) -0.0103(10) 0.0016(12) -0.0012(11)
C444 0.0347(16) 0.0176(13) 0.0379(14) -0.0047(12) -0.0046(14) -0.0083(13)
C445 0.0383(17) 0.0158(15) 0.0419(16) 0.0086(15) 0.0001(15) -0.0054(14)
C446 0.0321(13) 0.0333(14) 0.0279(14) 0.0159(12) 0.0069(12) -0.0007(12)
C447 0.0287(17) 0.0218(15) 0.0347(16) 0.0125(15) 0.0015(15) -0.0070(15)
C448 0.0234(16) 0.0285(15) 0.0374(16) 0.0084(14) 0.0099(15) -0.0054(15)
C449 0.0299(16) 0.0355(15) 0.0289(16) 0.0052(12) 0.0191(14) -0.0018(12)
C450 0.0337(14) 0.0376(14) 0.0197(11) 0.0060(10) 0.0111(10) -0.0029(12)
C451 0.0433(15) 0.0505(16) 0.0156(11) 0.0058(11) -0.0071(11) -0.0148(13)
C452 0.0458(13) 0.0511(14) 0.0128(9) -0.0017(9) 0.0063(9) -0.0076(11)
C453 0.0527(17) 0.0409(15) 0.0223(13) -0.0155(12) 0.0152(12) -0.0105(14)
C454 0.0511(15) 0.0388(13) 0.0238(11) -0.0152(10) -0.0051(11) -0.0104(12)
C455 0.0457(15) 0.0437(15) 0.0206(11) -0.0039(11) -0.0113(11) -0.0136(13)
C456 0.0182(11) 0.0510(16) 0.0404(14) 0.0126(13) -0.0117(11) -0.0015(11)
C457 0.0296(14) 0.0521(17) 0.0297(14) 0.0048(14) -0.0142(12) -0.0153(14)
C458 0.0291(15) 0.0397(16) 0.0357(15) -0.0038(14) -0.0076(13) -0.0179(13)
C459 0.0154(15) 0.0417(17) 0.0385(16) 0.0076(15) -0.0038(14) -0.0078(14)
C460 0.0144(12) 0.0459(17) 0.0463(15) 0.0067(13) -0.0040(11) -0.0021(13)
C501 0.029(2) 0.039(2) 0.022(2) 0.001(2) 0.0115(19) -0.0001(19)
C502 0.036(2) 0.039(2) 0.0239(19) -0.0134(18) 0.0150(18) -0.004(2)
C503 0.031(2) 0.034(2) 0.039(2) -0.010(2) 0.0186(19) 0.010(2)
C504 0.018(2) 0.035(2) 0.044(2) 0.006(2) 0.012(2) 0.006(2)
C505 0.021(2) 0.037(2) 0.030(2) 0.002(2) 0.0115(19) -0.005(2)
C506 0.035(2) 0.047(2) 0.018(2) 0.011(2) 0.004(2) -0.005(2)
C507 0.034(2) 0.030(2) 0.033(2) 0.018(2) 0.004(2) -0.004(2)
C508 0.034(2) 0.030(2) 0.036(2) 0.016(2) -0.006(2) 0.004(2)
C509 0.035(2) 0.043(2) 0.028(2) 0.016(2) -0.011(2) 0.000(2)
C510 0.038(2) 0.053(2) 0.0128(19) 0.010(2) 0.0001(19) -0.007(2)
C511 0.043(2) 0.041(2) 0.021(2) -0.0139(19) 0.0003(19) -0.006(2)
C512 0.047(2) 0.052(2) 0.0157(19) -0.005(2) -0.0044(18) -0.010(2)
C513 0.039(2) 0.046(2) 0.025(2) -0.002(2) -0.015(2) -0.009(2)
C514 0.042(2) 0.035(2) 0.0324(19) -0.0099(18) -0.0093(18) -0.0138(18)
C515 0.048(2) 0.027(2) 0.028(2) -0.0151(18) 0.000(2) -0.008(2)
C516 0.037(2) 0.019(2) 0.046(2) -0.004(2) 0.016(2) 0.0076(19)
C517 0.049(3) 0.018(2) 0.034(2) -0.012(2) 0.009(2) 0.002(2)
C518 0.040(2) 0.011(2) 0.039(2) 0.0017(18) 0.003(2) -0.0038(19)
C519 0.040(2) 0.018(2) 0.047(3) 0.010(2) 0.003(2) 0.0034(19)
C520 0.033(2) 0.023(2) 0.040(3) 0.000(2) 0.004(2) 0.0140(19)
C521 0.018(2) 0.036(3) 0.045(3) -0.004(2) -0.002(2) 0.006(2)
C522 0.0226(19) 0.030(2) 0.041(2) 0.0018(19) -0.0061(18) 0.0084(18)
C523 0.028(2) 0.039(2) 0.033(2) 0.006(2) -0.0103(19) 0.007(2)
C524 0.026(2) 0.032(3) 0.028(2) -0.001(2) -0.0096(19) -0.003(2)
C525 0.0186(17) 0.036(2) 0.038(2) 0.0047(18) -0.0026(17) -0.0041(17)
C526 0.023(2) 0.029(2) 0.033(2) 0.000(2) 0.008(2) -0.012(2)
C527 0.024(2) 0.032(2) 0.038(2) 0.002(2) -0.0026(19) -0.010(2)
C528 0.036(2) 0.024(2) 0.042(2) 0.000(2) 0.001(2) -0.014(2)
C529 0.031(2) 0.014(2) 0.044(2) -0.002(2) 0.006(2) -0.005(2)
C530 0.026(2) 0.022(2) 0.035(2) 0.012(2) 0.004(2) -0.007(2)
C531 0.034(2) 0.043(2) 0.023(2) 0.003(2) 0.015(2) -0.002(2)
C532 0.039(2) 0.039(2) 0.029(2) -0.0097(19) 0.015(2) 0.007(2)
C533 0.033(2) 0.037(2) 0.041(2) -0.004(2) 0.017(2) 0.015(2)
C534 0.021(2) 0.048(2) 0.044(2) 0.001(2) 0.010(2) 0.007(2)
C535 0.023(2) 0.050(2) 0.031(2) 0.004(2) 0.014(2) -0.003(2)
C536 0.033(2) 0.041(2) 0.017(2) 0.0048(19) 0.006(2) -0.011(2)
C537 0.027(2) 0.033(2) 0.030(2) 0.017(2) 0.006(2) -0.006(2)
C538 0.030(2) 0.029(2) 0.030(2) 0.017(2) 0.002(2) 0.002(2)
C539 0.036(2) 0.037(2) 0.028(2) 0.016(2) -0.012(2) -0.001(2)
C540 0.037(2) 0.048(3) 0.017(2) 0.008(2) -0.004(2) -0.012(2)
C541 0.046(3) 0.036(2) 0.024(2) -0.0106(19) 0.008(2) -0.004(2)
C542 0.043(2) 0.047(2) 0.0165(19) -0.009(2) -0.0033(19) -0.008(2)
C543 0.034(3) 0.033(2) 0.024(2) -0.011(2) -0.007(2) -0.006(2)
C544 0.044(2) 0.0244(18) 0.0333(19) -0.0092(16) -0.0063(18) -0.0067(18)
C545 0.052(3) 0.022(2) 0.030(2) -0.0103(19) 0.009(2) 0.000(2)
C546 0.041(2) 0.025(2) 0.048(2) 0.002(2) 0.017(2) 0.019(2)
C547 0.046(3) 0.015(2) 0.040(2) -0.001(2) 0.010(2) 0.004(2)
C548 0.045(2) 0.013(2) 0.037(2) 0.0032(19) 0.002(2) 0.000(2)
C549 0.040(2) 0.019(2) 0.046(2) 0.010(2) -0.001(2) 0.005(2)
C550 0.033(2) 0.031(2) 0.050(3) 0.013(2) 0.003(2) 0.0162(19)
C551 0.0160(19) 0.045(3) 0.043(2) 0.003(2) 0.000(2) 0.004(2)
C552 0.0221(19) 0.038(2) 0.048(2) 0.012(2) -0.0045(19) 0.0123(19)
C553 0.029(2) 0.051(2) 0.038(2) 0.016(2) -0.014(2) 0.005(2)
C554 0.027(2) 0.049(3) 0.032(2) 0.004(2) -0.0127(19) -0.003(2)
C555 0.0181(17) 0.047(2) 0.042(2) 0.0070(19) -0.0049(17) -0.0051(17)
C556 0.026(2) 0.038(2) 0.040(2) 0.001(2) 0.005(2) -0.011(2)
C557 0.022(2) 0.038(2) 0.037(2) -0.002(2) 0.0021(19) -0.0074(19)
C558 0.033(2) 0.033(2) 0.037(2) -0.003(2) -0.001(2) -0.020(2)
C559 0.042(2) 0.018(2) 0.041(2) -0.003(2) 0.007(2) -0.011(2)
C560 0.028(2) 0.027(2) 0.039(2) 0.015(2) 0.004(2) -0.0023(19)
N101 0.0213(4) 0.0252(4) 0.0170(3) 0.0025(3) 0.0019(3) 0.0007(3)
N102 0.0213(4) 0.0245(4) 0.0262(4) 0.0028(3) 0.0000(3) 0.0003(3)
C104 0.0282(5) 0.0283(5) 0.0178(4) 0.0059(3) -0.0017(3) 0.0019(4)
C101 0.0296(5) 0.0283(5) 0.0143(4) 0.0030(3) 0.0001(3) -0.0002(4)
C106 0.0265(5) 0.0423(6) 0.0302(5) 0.0028(4) 0.0002(4) -0.0100(4)
C103 0.0276(5) 0.0270(5) 0.0226(4) 0.0052(4) 0.0057(4) 0.0013(4)
C102 0.0265(5) 0.0291(5) 0.0250(4) 0.0044(4) -0.0067(4) 0.0014(4)
C105 0.0374(6) 0.0258(5) 0.0312(5) 0.0002(4) 0.0071(4) 0.0054(4)
C107 0.0257(5) 0.0344(6) 0.0496(6) 0.0000(5) 0.0018(5) -0.0049(4)
N103 0.0475(6) 0.0577(7) 0.0256(4) -0.0042(4) 0.0011(4) -0.0090(5)
C108 0.0224(4) 0.0200(4) 0.0228(4) -0.0012(3) 0.0023(3) -0.0024(3)
C114 0.0273(5) 0.0314(5) 0.0271(5) -0.0045(4) 0.0013(4) -0.0040(4)
C113 0.0249(5) 0.0249(5) 0.0367(5) -0.0042(4) 0.0018(4) 0.0051(4)
C112 0.0346(5) 0.0288(5) 0.0383(6) 0.0091(4) -0.0087(4) -0.0014(4)
C109 0.0253(5) 0.0563(7) 0.0321(5) 0.0052(5) 0.0050(4) 0.0127(5)
C111 0.0480(7) 0.0630(8) 0.0250(5) 0.0133(5) 0.0038(5) -0.0081(6)
C110 0.0403(7) 0.0935(11) 0.0327(6) 0.0067(7) 0.0178(5) 0.0141(7)

loop_
_atom_type_symbol
_atom_type_description
_atom_type_scat_dispersion_real
_atom_type_scat_dispersion_imag
_atom_type_scat_source
C C 0.0033 0.0016 'International Tables Vol C Tables 4.2.6.8 and 6.1.1.4'
H H 0.0000 0.0000 'International Tables Vol C Tables 4.2.6.8 and 6.1.1.4'
N N 0.0061 0.0033 'International Tables Vol C Tables 4.2.6.8 and 6.1.1.4'

loop_
_geom_angle_atom_site_label_1
_geom_angle_atom_site_label_2
_geom_angle_atom_site_label_3
_geom_angle
C306 C301 C305 119.93(5)
C306 C301 C302 119.75(13)
C305 C301 C302 108.42(16)
C311 C302 C301 120.2(2)
C311 C302 C303 120.1(2)
C301 C302 C303 107.28(18)
C316 C303 C304 119.93(5)
C316 C303 C302 119.66(12)
C304 C303 C302 108.11(16)
C321 C304 C305 119.92(5)
C321 C304 C303 120.02(5)
C305 C304 C303 108.25(14)
C326 C305 C301 120.03(5)
C326 C305 C304 120.04(5)
C301 C305 C304 107.93(14)
C301 C306 C310 119.91(7)
C301 C306 C307 120.06(5)
C310 C306 C307 108.46(13)
C330 C307 C306 119.98(5)
C330 C307 C308 120.00(5)
C306 C307 C308 107.94(13)
C349 C308 C309 120.00(5)
C349 C308 C307 119.96(5)
C309 C308 C307 107.61(13)
C353 C309 C308 119.97(5)
C353 C309 C310 119.89(5)
C308 C309 C310 108.65(13)
C312 C310 C306 120.03(5)
C312 C310 C309 120.03(5)
C306 C310 C309 107.33(13)
C302 C311 C312 120.10(13)
C302 C311 C315 120.18(13)
C312 C311 C315 108.30(14)
C310 C312 C311 120.04(7)
C310 C312 C313 120.05(5)
C311 C312 C313 107.69(14)
C354 C313 C312 119.94(5)
C354 C313 C314 119.96(5)
C312 C313 C314 108.24(14)
C358 C314 C313 119.98(5)
C358 C314 C315 120.01(5)
C313 C314 C315 107.96(14)
C317 C315 C314 120.01(5)
C317 C315 C311 120.00(7)
C314 C315 C311 107.82(14)
C303 C316 C320 120.01(5)
C303 C316 C317 120.04(7)
C320 C316 C317 108.42(13)
C315 C317 C316 119.99(5)
C315 C317 C318 119.98(5)
C316 C317 C318 107.39(13)
C359 C318 C319 119.94(5)
C359 C318 C317 120.00(5)
C319 C318 C317 108.51(13)
C338 C319 C318 120.06(5)
C338 C319 C320 120.02(5)
C318 C319 C320 107.77(13)
C322 C320 C316 120.04(5)
C322 C320 C319 119.97(5)
C316 C320 C319 107.90(13)
C304 C321 C322 120.04(5)
C304 C321 C325 120.05(5)
C322 C321 C325 107.55(12)
C320 C322 C321 119.95(5)
C320 C322 C323 120.03(5)
C321 C322 C323 108.34(12)
C339 C323 C324 120.00(5)
C339 C323 C322 119.99(5)
C324 C323 C322 107.90(12)
C343 C324 C325 120.03(5)
C343 C324 C323 120.02(5)
C325 C324 C323 107.77(12)
C327 C325 C321 120.03(5)
C327 C325 C324 120.00(5)
C321 C325 C324 108.43(12)
C305 C326 C330 120.06(5)
C305 C326 C327 120.03(5)
C330 C326 C327 107.40(13)
C325 C327 C328 119.97(5)
C325 C327 C326 119.92(5)
C328 C327 C326 108.65(12)
C344 C328 C329 120.06(5)
C344 C328 C327 120.03(5)
C329 C328 C327 107.53(12)
C348 C329 C328 119.97(5)
C348 C329 C330 119.96(5)
C328 C329 C330 108.11(13)
C307 C330 C326 119.94(5)
C307 C330 C329 120.05(5)
C326 C330 C329 108.30(13)
C336 C331 C332 120.00(5)
C336 C331 C335 119.98(7)
C332 C331 C335 107.78(13)
C341 C332 C331 120.00(5)
C341 C332 C333 120.03(5)
C331 C332 C333 107.92(13)
C346 C333 C334 119.92(5)
C346 C333 C332 119.96(5)
C334 C333 C332 108.36(14)
C351 C334 C333 120.03(5)
C351 C334 C335 119.98(5)
C333 C334 C335 107.51(14)
C356 C335 C334 119.98(5)
C356 C335 C331 120.02(7)
C334 C335 C331 108.43(14)
C331 C336 C340 119.98(5)
C331 C336 C337 120.00(5)
C340 C336 C337 108.23(13)
C360 C337 C338 119.95(5)
C360 C337 C336 120.02(6)
C338 C337 C336 107.98(13)
C319 C338 C337 120.01(5)
C319 C338 C339 120.00(5)
C337 C338 C339 107.78(13)
C323 C339 C340 119.98(5)
C323 C339 C338 119.98(5)
C340 C339 C338 108.38(13)
C342 C340 C336 120.02(5)
C342 C340 C339 120.02(5)
C336 C340 C339 107.63(13)
C332 C341 C342 119.99(5)
C332 C341 C345 119.98(5)
C342 C341 C345 108.46(13)
C340 C342 C343 120.00(5)
C340 C342 C341 120.01(5)
C343 C342 C341 107.64(13)
C324 C343 C344 119.98(5)
C324 C343 C342 119.98(5)
C344 C343 C342 108.13(13)
C328 C344 C343 119.99(5)
C328 C344 C345 119.98(5)
C343 C344 C345 108.18(13)
C347 C345 C344 119.97(5)
C347 C345 C341 119.98(5)
C344 C345 C341 107.59(13)
C333 C346 C350 120.04(5)
C333 C346 C347 120.00(5)
C350 C346 C347 108.50(13)
C345 C347 C348 120.06(5)
C345 C347 C346 120.04(5)
C348 C347 C346 107.68(13)
C329 C348 C347 119.96(5)
C329 C348 C349 120.00(5)
C347 C348 C349 108.02(13)
C308 C349 C350 120.01(5)
C308 C349 C348 120.04(5)
C350 C349 C348 108.25(13)
C352 C350 C346 120.02(5)
C352 C350 C349 119.97(5)
C346 C350 C349 107.54(13)
C334 C351 C352 120.01(5)
C334 C351 C355 120.05(5)
C352 C351 C355 107.65(12)
C350 C352 C353 120.01(5)
C350 C352 C351 119.97(5)
C353 C352 C351 108.35(12)
C309 C353 C354 120.08(5)
C309 C353 C352 120.03(5)
C354 C353 C352 107.77(12)
C313 C354 C353 120.00(5)
C313 C354 C355 120.07(5)
C353 C354 C355 108.08(13)
C357 C355 C354 119.98(5)
C357 C355 C351 119.98(5)
C354 C355 C351 108.15(13)
C335 C356 C360 120.00(7)
C335 C356 C357 120.03(5)
C360 C356 C357 107.59(13)
C355 C357 C358 119.95(5)
C355 C357 C356 119.98(5)
C358 C357 C356 108.31(12)
C314 C358 C359 120.00(5)
C314 C358 C357 120.06(5)
C359 C358 C357 107.88(13)
C318 C359 C360 120.00(5)
C318 C359 C358 120.00(5)
C360 C359 C358 107.91(14)
C337 C360 C359 120.04(5)
C337 C360 C356 119.99(5)
C359 C360 C356 108.31(14)
C406 C401 C405 119.74(10)
C406 C401 C403 119.96(14)
C405 C401 C403 108.40(16)
C411 C403 C401 120.0(2)
C411 C403 C402 120.2(2)
C401 C403 C402 107.24(18)
C416 C402 C404 119.64(10)
C416 C402 C403 119.71(14)
C404 C402 C403 108.20(15)
C421 C404 C405 119.88(10)
C421 C404 C402 120.32(10)
C405 C404 C402 108.12(14)
C426 C405 C401 120.06(10)
C426 C405 C404 120.15(10)
C401 C405 C404 108.04(14)
C401 C406 C410 119.77(11)
C401 C406 C407 120.33(10)
C410 C406 C407 108.45(13)
C430 C407 C406 119.80(10)
C430 C407 C408 120.12(10)
C406 C407 C408 107.92(13)
C449 C408 C409 119.82(10)
C449 C408 C407 119.85(10)
C409 C408 C407 107.63(13)
C453 C409 C408 120.07(10)
C453 C409 C410 119.73(10)
C408 C409 C410 108.62(13)
C412 C410 C406 120.03(11)
C412 C410 C409 120.11(11)
C406 C410 C409 107.37(13)
C403 C411 C412 120.03(15)
C403 C411 C415 120.09(15)
C412 C411 C415 108.38(14)
C410 C412 C411 120.16(11)
C410 C412 C413 120.09(11)
C411 C412 C413 107.65(14)
C454 C413 C412 119.89(10)
C454 C413 C414 120.00(11)
C412 C413 C414 108.24(14)
C458 C414 C413 119.86(11)
C458 C414 C415 119.93(11)
C413 C414 C415 108.02(14)
C417 C415 C414 120.24(11)
C417 C415 C411 120.04(12)
C414 C415 C411 107.71(14)
C402 C416 C420 120.00(11)
C402 C416 C417 119.97(11)
C420 C416 C417 108.55(13)
C415 C417 C416 119.99(11)
C415 C417 C418 119.84(10)
C416 C417 C418 107.34(13)
C459 C418 C419 119.86(11)
C459 C418 C417 119.89(11)
C419 C418 C417 108.47(13)
C438 C419 C418 119.97(11)
C438 C419 C420 119.94(10)
C418 C419 C420 107.88(13)
C422 C420 C416 120.33(10)
C422 C420 C419 119.95(10)
C416 C420 C419 107.76(13)
C404 C421 C422 120.02(10)
C404 C421 C425 120.03(10)
C422 C421 C425 107.68(12)
C420 C422 C421 119.69(10)
C420 C422 C423 120.15(10)
C421 C422 C423 108.22(12)
C439 C423 C422 119.86(10)
C439 C423 C424 120.08(10)
C422 C423 C424 108.00(12)
C443 C424 C425 119.97(10)
C443 C424 C423 120.01(10)
C425 C424 C423 107.71(12)
C427 C425 C421 120.04(10)
C427 C425 C424 120.06(10)
C421 C425 C424 108.38(12)
C405 C426 C430 120.23(10)
C405 C426 C427 119.99(10)
C430 C426 C427 107.48(12)
C425 C427 C428 119.91(11)
C425 C427 C426 119.90(10)
C428 C427 C426 108.55(12)
C444 C428 C429 120.19(10)
C444 C428 C427 120.08(11)
C429 C428 C427 107.60(12)
C448 C429 C428 120.04(10)
C448 C429 C430 119.84(11)
C428 C429 C430 108.11(13)
C407 C430 C426 119.84(10)
C407 C430 C429 120.03(10)
C426 C430 C429 108.26(13)
C436 C431 C435 120.04(11)
C436 C431 C432 120.14(10)
C435 C431 C432 107.80(13)
C441 C432 C431 119.78(10)
C441 C432 C433 120.29(11)
C431 C432 C433 107.91(13)
C446 C433 C434 119.75(10)
C446 C433 C432 119.78(11)
C434 C433 C432 108.36(13)
C451 C434 C433 120.17(11)
C451 C434 C435 119.98(11)
C433 C434 C435 107.50(14)
C456 C435 C431 119.76(11)
C456 C435 C434 120.10(11)
C431 C435 C434 108.44(13)
C431 C436 C440 119.99(10)
C431 C436 C437 120.19(10)
C440 C436 C437 108.19(13)
C460 C437 C438 119.89(10)
C460 C437 C436 119.77(10)
C438 C437 C436 108.02(13)
C419 C438 C437 120.17(10)
C419 C438 C439 120.04(10)
C437 C438 C439 107.74(13)
C423 C439 C440 119.87(10)
C423 C439 C438 120.06(10)
C440 C439 C438 108.38(13)
C442 C440 C436 119.92(11)
C442 C440 C439 120.07(10)
C436 C440 C439 107.66(13)
C432 C441 C442 120.06(11)
C432 C441 C445 119.85(11)
C442 C441 C445 108.42(13)
C440 C442 C443 120.09(11)
C440 C442 C441 120.10(11)
C443 C442 C441 107.77(13)
C424 C443 C442 119.88(10)
C424 C443 C444 120.01(11)
C442 C443 C444 107.97(13)
C428 C444 C443 119.97(11)
C428 C444 C445 119.79(11)
C443 C444 C445 108.32(13)
C447 C445 C444 120.02(11)
C447 C445 C441 119.92(11)
C444 C445 C441 107.51(13)
C433 C446 C450 120.13(11)
C433 C446 C447 119.96(11)
C450 C446 C447 108.59(13)
C445 C447 C446 120.20(11)
C445 C447 C448 120.21(10)
C446 C447 C448 107.67(13)
C429 C448 C447 119.74(10)
C429 C448 C449 120.17(11)
C447 C448 C449 107.97(14)
C408 C449 C448 119.99(11)
C408 C449 C450 120.07(11)
C448 C449 C450 108.35(13)
C452 C450 C446 120.06(10)
C452 C450 C449 120.09(10)
C446 C450 C449 107.43(13)
C434 C451 C452 119.97(11)
C434 C451 C455 119.90(10)
C452 C451 C455 107.71(12)
C450 C452 C453 119.83(10)
C450 C452 C451 119.91(10)
C453 C452 C451 108.32(12)
C409 C453 C454 120.15(10)
C409 C453 C452 120.11(11)
C454 C453 C452 107.71(12)
C413 C454 C453 120.03(10)
C413 C454 C455 120.19(10)
C453 C454 C455 108.21(13)
C457 C455 C454 119.87(11)
C457 C455 C451 120.13(10)
C454 C455 C451 108.05(13)
C435 C456 C460 120.24(11)
C435 C456 C457 119.95(10)
C460 C456 C457 107.60(13)
C455 C457 C456 119.94(11)
C455 C457 C458 119.97(11)
C456 C457 C458 108.21(12)
C414 C458 C459 119.90(10)
C414 C458 C457 120.11(11)
C459 C458 C457 108.00(13)
C418 C459 C460 120.12(11)
C418 C459 C458 120.20(10)
C460 C459 C458 107.77(14)
C437 C460 C459 119.99(11)
C437 C460 C456 120.00(10)
C459 C460 C456 108.41(14)
C506 C501 C505 119.84(12)
C506 C501 C502 119.73(15)
C505 C501 C502 108.40(17)
C511 C502 C501 120.2(2)
C511 C502 C503 120.1(2)
C501 C502 C503 107.28(18)
C516 C503 C504 119.71(12)
C516 C503 C502 119.68(15)
C504 C503 C502 108.15(16)
C521 C504 C505 119.84(11)
C521 C504 C503 120.16(11)
C505 C504 C503 108.16(15)
C526 C505 C501 120.05(12)
C526 C505 C504 120.09(12)
C501 C505 C504 108.01(15)
C501 C506 C510 119.87(12)
C501 C506 C507 120.18(12)
C510 C506 C507 108.44(14)
C530 C507 C506 119.90(12)
C530 C507 C508 120.08(12)
C506 C507 C508 107.95(14)
C549 C508 C509 119.84(12)
C549 C508 C507 119.84(12)
C509 C508 C507 107.61(14)
C553 C509 C508 120.05(12)
C553 C509 C510 119.84(12)
C508 C509 C510 108.63(14)
C512 C510 C506 120.11(12)
C512 C510 C509 119.91(12)
C506 C510 C509 107.37(14)
C502 C511 C512 120.09(16)
C502 C511 C515 120.13(16)
C512 C511 C515 108.35(15)
C510 C512 C511 119.99(12)
C510 C512 C513 120.20(12)
C511 C512 C513 107.65(15)
C554 C513 C512 119.93(12)
C554 C513 C514 119.93(12)
C512 C513 C514 108.25(15)
C558 C514 C515 119.94(12)
C558 C514 C513 119.92(12)
C515 C514 C513 107.98(14)
C517 C515 C514 120.13(11)
C517 C515 C511 120.07(12)
C514 C515 C511 107.77(15)
C503 C516 C520 120.08(12)
C503 C516 C517 120.04(12)
C520 C516 C517 108.42(14)
C515 C517 C516 119.92(12)
C515 C517 C518 119.92(12)
C516 C517 C518 107.42(14)
C559 C518 C519 119.91(12)
C559 C518 C517 119.95(12)
C519 C518 C517 108.47(14)
C538 C519 C518 120.00(12)
C538 C519 C520 120.01(12)
C518 C519 C520 107.78(14)
C522 C520 C516 120.17(11)
C522 C520 C519 120.07(11)
C516 C520 C519 107.91(14)
C504 C521 C522 120.06(12)
C504 C521 C525 120.11(12)
C522 C521 C525 107.54(13)
C520 C522 C521 119.82(11)
C520 C522 C523 119.95(11)
C521 C522 C523 108.34(13)
C539 C523 C522 120.00(12)
C539 C523 C524 120.10(12)
C522 C523 C524 107.95(13)
C543 C524 C525 120.15(11)
C543 C524 C523 119.93(11)
C525 C524 C523 107.70(13)
C527 C525 C521 120.02(11)
C527 C525 C524 119.91(11)
C521 C525 C524 108.45(13)
C505 C526 C530 120.14(12)
C505 C526 C527 120.05(12)
C530 C526 C527 107.39(14)
C525 C527 C528 119.91(12)
C525 C527 C526 119.89(11)
C528 C527 C526 108.64(13)
C544 C528 C529 120.11(12)
C544 C528 C527 120.19(12)
C529 C528 C527 107.56(13)
C548 C529 C528 119.97(12)
C548 C529 C530 119.87(12)
C528 C529 C530 108.09(14)
C507 C530 C526 119.89(12)
C507 C530 C529 120.06(12)
C526 C530 C529 108.32(14)
C536 C531 C532 120.09(12)
C536 C531 C535 119.96(12)
C532 C531 C535 107.82(14)
C541 C532 C533 120.12(12)
C541 C532 C531 119.94(11)
C533 C532 C531 107.86(14)
C546 C533 C534 119.81(12)
C546 C533 C532 119.90(12)
C534 C533 C532 108.42(14)
C551 C534 C533 120.02(12)
C551 C534 C535 120.00(12)
C533 C534 C535 107.47(15)
C556 C535 C531 119.94(12)
C556 C535 C534 120.00(12)
C531 C535 C534 108.42(15)
C531 C536 C540 119.90(12)
C531 C536 C537 120.09(12)
C540 C536 C537 108.18(14)
C560 C537 C538 119.88(12)
C560 C537 C536 119.94(12)
C538 C537 C536 108.02(14)
C519 C538 C537 120.12(12)
C519 C538 C539 119.89(12)
C537 C538 C539 107.75(14)
C523 C539 C540 119.96(12)
C523 C539 C538 120.08(12)
C540 C539 C538 108.38(14)
C542 C540 C536 120.04(12)
C542 C540 C539 119.95(12)
C536 C540 C539 107.66(14)
C532 C541 C542 119.96(12)
C532 C541 C545 119.92(12)
C542 C541 C545 108.40(14)
C540 C542 C543 120.10(12)
C540 C542 C541 120.08(12)
C543 C542 C541 107.72(14)
C524 C543 C544 119.95(11)
C524 C543 C542 119.96(11)
C544 C543 C542 108.05(14)
C528 C544 C543 119.88(11)
C528 C544 C545 119.96(11)
C543 C544 C545 108.23(14)
C547 C545 C544 119.91(12)
C547 C545 C541 119.98(12)
C544 C545 C541 107.59(14)
C533 C546 C550 120.19(12)
C533 C546 C547 119.99(12)
C550 C546 C547 108.52(14)
C545 C547 C546 120.08(12)
C545 C547 C548 120.17(12)
C546 C547 C548 107.69(14)
C529 C548 C547 119.87(12)
C529 C548 C549 120.08(12)
C547 C548 C549 108.01(15)
C508 C549 C548 120.07(12)
C508 C549 C550 120.08(12)
C548 C549 C550 108.26(14)
C552 C550 C546 119.98(12)
C552 C550 C549 120.04(12)
C546 C550 C549 107.52(14)
C534 C551 C552 120.08(12)
C534 C551 C555 120.01(12)
C552 C551 C555 107.62(13)
C550 C552 C553 119.88(11)
C550 C552 C551 119.91(11)
C553 C552 C551 108.40(13)
C509 C553 C554 120.24(12)
C509 C553 C552 120.10(12)
C554 C553 C552 107.71(13)
C513 C554 C553 119.87(12)
C513 C554 C555 120.17(11)
C553 C554 C555 108.12(14)
C557 C555 C554 119.93(11)
C557 C555 C551 120.00(11)
C554 C555 C551 108.15(14)
C535 C556 C560 120.12(12)
C535 C556 C557 119.97(12)
C560 C556 C557 107.60(14)
C555 C557 C558 119.92(12)
C555 C557 C556 120.02(12)
C558 C557 C556 108.28(13)
C514 C558 C559 119.99(12)
C514 C558 C557 120.13(12)
C559 C558 C557 107.91(14)
C518 C559 C560 120.06(12)
C518 C559 C558 120.06(12)
C560 C559 C558 107.88(15)
C537 C560 C559 120.03(12)
C537 C560 C556 119.95(12)
C559 C560 C556 108.32(15)
C106 N101 C105 107.70(8)
C106 N101 C101 107.91(7)
C105 N101 C101 111.94(7)
C106 N101 C104 109.32(7)
C105 N101 C104 111.53(7)
C101 N101 C104 108.35(7)
C107 N102 C102 109.66(8)
C107 N102 C103 108.92(8)
C102 N102 C103 109.32(8)
C103 C104 N101 112.10(7)
C103 C104 H3A 109.2
N101 C104 H3A 109.2
C103 C104 H3B 109.2
N101 C104 H3B 109.2
H3A C104 H3B 107.9
C102 C101 N101 111.92(7)
C102 C101 H6A 109.2
N101 C101 H6A 109.2
C102 C101 H6B 109.2
N101 C101 H6B 109.2
H6A C101 H6B 107.9
N101 C106 H9A 109.5
N101 C106 H9B 109.5
H9A C106 H9B 109.5
N101 C106 H9C 109.5
H9A C106 H9C 109.5
H9B C106 H9C 109.5
N102 C103 C104 111.12(7)
N102 C103 H13A 109.4
C104 C103 H13A 109.4
N102 C103 H13B 109.4
C104 C103 H13B 109.4
H13A C103 H13B 108.0
N102 C102 C101 111.28(7)
N102 C102 H14A 109.4
C101 C102 H14A 109.4
N102 C102 H14B 109.4
C101 C102 H14B 109.4
H14A C102 H14B 108.0
N101 C105 H24A 109.5
N101 C105 H24B 109.5
H24A C105 H24B 109.5
N101 C105 H24C 109.5
H24A C105 H24C 109.5
H24B C105 H24C 109.5
N102 C107 H43A 109.5
N102 C107 H43B 109.5
H43A C107 H43B 109.5
N102 C107 H43C 109.5
H43A C107 H43C 109.5
H43B C107 H43C 109.5
C113 C108 C109 120.35(9)
C113 C108 C114 119.75(9)
C109 C108 C114 119.81(9)
N103 C114 C108 178.15(12)
C108 C113 C112 119.78(9)
C108 C113 H15 120.1
C112 C113 H15 120.1
C111 C112 C113 120.17(10)
C111 C112 H32 119.9
C113 C112 H32 119.9
C110 C109 C108 119.29(10)
C110 C109 H38 120.4
C108 C109 H38 120.4
C112 C111 C110 119.87(10)
C112 C111 H40 120.1
C110 C111 H40 120.1
C111 C110 C109 120.54(11)
C111 C110 H41 119.7
C109 C110 H41 119.7

loop_
_geom_bond_atom_site_label_1
_geom_bond_atom_site_label_2
_geom_bond_distance
C301 C306 1.3870(10)
C301 C305 1.4484(9)
C301 C302 1.457(3)
C302 C311 1.376(3)
C302 C303 1.460(3)
C303 C316 1.3871(10)
C303 C304 1.4490(9)
C304 C321 1.3870(10)
C304 C305 1.4488(9)
C305 C326 1.3862(10)
C306 C310 1.4485(9)
C306 C307 1.4487(9)
C307 C330 1.3873(10)
C307 C308 1.4496(9)
C308 C349 1.3875(10)
C308 C309 1.4489(9)
C309 C353 1.3876(10)
C309 C310 1.4490(9)
C310 C312 1.3860(10)
C311 C312 1.4484(9)
C311 C315 1.4496(9)
C312 C313 1.4488(9)
C313 C354 1.3874(10)
C313 C314 1.4488(9)
C314 C358 1.3874(10)
C314 C315 1.4489(9)
C315 C317 1.3876(10)
C316 C320 1.4485(9)
C316 C317 1.4493(9)
C317 C318 1.4493(9)
C318 C359 1.3877(10)
C318 C319 1.4485(9)
C319 C338 1.3868(10)
C319 C320 1.4485(9)
C320 C322 1.3868(10)
C321 C322 1.4478(9)
C321 C325 1.4480(8)
C322 C323 1.4487(8)
C323 C339 1.3871(10)
C323 C324 1.4486(9)
C324 C343 1.3872(10)
C324 C325 1.4485(8)
C325 C327 1.3872(10)
C326 C330 1.4487(9)
C326 C327 1.4491(8)
C327 C328 1.4489(8)
C328 C344 1.3871(10)
C328 C329 1.4484(9)
C329 C348 1.3878(10)
C329 C330 1.4491(9)
C331 C336 1.3877(10)
C331 C332 1.4491(9)
C331 C335 1.4495(9)
C332 C341 1.3872(10)
C332 C333 1.4493(9)
C333 C346 1.3878(10)
C333 C334 1.4490(9)
C334 C351 1.3875(10)
C334 C335 1.4494(9)
C335 C356 1.3875(10)
C336 C340 1.4488(9)
C336 C337 1.4495(9)
C337 C360 1.3874(10)
C337 C338 1.4489(9)
C338 C339 1.4489(9)
C339 C340 1.4489(9)
C340 C342 1.3870(10)
C341 C342 1.4491(9)
C341 C345 1.4494(9)
C342 C343 1.4488(9)
C343 C344 1.4487(9)
C344 C345 1.4489(9)
C345 C347 1.3872(10)
C346 C350 1.4482(9)
C346 C347 1.4487(9)
C347 C348 1.4487(9)
C348 C349 1.4491(9)
C349 C350 1.4491(9)
C350 C352 1.3876(10)
C351 C352 1.4485(9)
C351 C355 1.4489(9)
C352 C353 1.4483(8)
C353 C354 1.4475(9)
C354 C355 1.4483(9)
C355 C357 1.3879(10)
C356 C360 1.4493(9)
C356 C357 1.4495(9)
C357 C358 1.4488(9)
C358 C359 1.4488(9)
C359 C360 1.4486(9)
C401 C406 1.3864(12)
C401 C405 1.4476(11)
C401 C403 1.457(3)
C403 C411 1.376(3)
C403 C402 1.459(3)
C402 C416 1.3870(13)
C402 C404 1.4494(11)
C404 C421 1.3872(12)
C404 C405 1.4484(11)
C405 C426 1.3849(12)
C406 C410 1.4482(12)
C406 C407 1.4494(11)
C407 C430 1.3878(12)
C407 C408 1.4498(11)
C408 C449 1.3882(12)
C408 C409 1.4489(11)
C409 C453 1.3882(12)
C409 C410 1.4490(11)
C410 C412 1.3854(13)
C411 C412 1.4482(12)
C411 C415 1.4501(12)
C412 C413 1.4484(12)
C413 C454 1.3865(12)
C413 C414 1.4489(11)
C414 C458 1.3876(12)
C414 C415 1.4490(11)
C415 C417 1.3878(13)
C416 C420 1.4488(11)
C416 C417 1.4498(12)
C417 C418 1.4500(12)
C418 C459 1.3886(12)
C418 C419 1.4488(11)
C419 C438 1.3872(12)
C419 C420 1.4491(11)
C420 C422 1.3868(12)
C421 C422 1.4472(11)
C421 C425 1.4483(11)
C422 C423 1.4488(11)
C423 C439 1.3867(12)
C423 C424 1.4494(11)
C424 C443 1.3876(12)
C424 C425 1.4485(11)
C425 C427 1.3875(12)
C426 C430 1.4487(11)
C426 C427 1.4495(11)
C427 C428 1.4489(11)
C428 C444 1.3868(12)
C428 C429 1.4483(12)
C429 C448 1.3881(12)
C429 C430 1.4490(11)
C431 C436 1.3873(12)
C431 C435 1.4489(12)
C431 C432 1.4492(11)
C432 C441 1.3869(12)
C432 C433 1.4495(11)
C433 C446 1.3882(12)
C433 C434 1.4493(11)
C434 C451 1.3880(12)
C434 C435 1.4496(11)
C435 C456 1.3873(13)
C436 C440 1.4480(11)
C436 C437 1.4497(12)
C437 C460 1.3874(13)
C437 C438 1.4485(11)
C438 C439 1.4489(11)
C439 C440 1.4488(11)
C440 C442 1.3860(12)
C441 C442 1.4487(11)
C441 C445 1.4495(11)
C442 C443 1.4486(12)
C443 C444 1.4487(11)
C444 C445 1.4489(11)
C445 C447 1.3868(12)
C446 C450 1.4481(11)
C446 C447 1.4488(11)
C447 C448 1.4489(11)
C448 C449 1.4490(12)
C449 C450 1.4496(11)
C450 C452 1.3878(12)
C451 C452 1.4490(11)
C451 C455 1.4491(11)
C452 C453 1.4484(11)
C453 C454 1.4474(11)
C454 C455 1.4475(11)
C455 C457 1.3881(12)
C456 C460 1.4490(12)
C456 C457 1.4495(11)
C457 C458 1.4495(11)
C458 C459 1.4490(12)
C459 C460 1.4485(11)
C501 C506 1.3869(13)
C501 C505 1.4480(12)
C501 C502 1.457(3)
C502 C511 1.376(3)
C502 C503 1.459(3)
C503 C516 1.3872(13)
C503 C504 1.4496(12)
C504 C521 1.3870(12)
C504 C505 1.4489(12)
C505 C526 1.3856(12)
C506 C510 1.4484(12)
C506 C507 1.4490(12)
C507 C530 1.3876(13)
C507 C508 1.4499(12)
C508 C549 1.3879(13)
C508 C509 1.4490(12)
C509 C553 1.3878(13)
C509 C510 1.4492(12)
C510 C512 1.3858(13)
C511 C512 1.4483(12)
C511 C515 1.4497(12)
C512 C513 1.4487(12)
C513 C554 1.3871(12)
C513 C514 1.4488(12)
C514 C558 1.3875(12)
C514 C515 1.4488(12)
C515 C517 1.3873(13)
C516 C520 1.4483(12)
C516 C517 1.4493(12)
C517 C518 1.4496(12)
C518 C559 1.3883(13)
C518 C519 1.4486(12)
C519 C538 1.3872(12)
C519 C520 1.4488(12)
C520 C522 1.3863(12)
C521 C522 1.4473(12)
C521 C525 1.4482(12)
C522 C523 1.4484(11)
C523 C539 1.3867(12)
C523 C524 1.4487(12)
C524 C543 1.3873(12)
C524 C525 1.4487(11)
C525 C527 1.3871(12)
C526 C530 1.4488(12)
C526 C527 1.4493(12)
C527 C528 1.4488(12)
C528 C544 1.3869(12)
C528 C529 1.4483(12)
C529 C548 1.3880(13)
C529 C530 1.4491(12)
C531 C536 1.3876(12)
C531 C532 1.4493(12)
C531 C535 1.4494(12)
C532 C541 1.3873(13)
C532 C533 1.4492(12)
C533 C546 1.3878(13)
C533 C534 1.4492(12)
C534 C551 1.3880(12)
C534 C535 1.4497(12)
C535 C556 1.3875(13)
C536 C540 1.4484(12)
C536 C537 1.4499(12)
C537 C560 1.3877(13)
C537 C538 1.4487(12)
C538 C539 1.4489(12)
C539 C540 1.4489(12)
C540 C542 1.3862(13)
C541 C542 1.4489(12)
C541 C545 1.4496(12)
C542 C543 1.4487(12)
C543 C544 1.4485(12)
C544 C545 1.4488(12)
C545 C547 1.3868(12)
C546 C550 1.4478(12)
C546 C547 1.4486(12)
C547 C548 1.4488(12)
C548 C549 1.4488(12)
C549 C550 1.4494(12)
C550 C552 1.3874(12)
C551 C552 1.4487(12)
C551 C555 1.4487(12)
C552 C553 1.4482(11)
C553 C554 1.4475(12)
C554 C555 1.4481(12)
C555 C557 1.3879(12)
C556 C560 1.4493(12)
C556 C557 1.4498(12)
C557 C558 1.4490(12)
C558 C559 1.4489(12)
C559 C560 1.4487(12)
N101 C106 1.4922(12)
N101 C105 1.4947(12)
N101 C101 1.5107(11)
N101 C104 1.5136(12)
N102 C107 1.4611(13)
N102 C102 1.4612(12)
N102 C103 1.4643(12)
C104 C103 1.5049(14)
C104 H3A 0.9900
C104 H3B 0.9900
C101 C102 1.5066(14)
C101 H6A 0.9900
C101 H6B 0.9900
C106 H9A 0.9800
C106 H9B 0.9800
C106 H9C 0.9800
C103 H13A 0.9900
C103 H13B 0.9900
C102 H14A 0.9900
C102 H14B 0.9900
C105 H24A 0.9800
C105 H24B 0.9800
C105 H24C 0.9800
C107 H43A 0.9800
C107 H43B 0.9800
C107 H43C 0.9800
N103 C114 1.1442(13)
C108 C113 1.3817(14)
C108 C109 1.3833(14)
C108 C114 1.4430(13)
C113 C112 1.3824(15)
C113 H15 0.9500
C112 C111 1.3766(18)
C112 H32 0.9500
C109 C110 1.3829(16)
C109 H38 0.9500
C111 C110 1.3790(19)
C111 H40 0.9500
C110 H41 0.9500
